data_4309027
loop_
_publ_author_name
'Sheba D. Bergman'
'Israel Goldberg'
'Andrea Barbieri'
'Moshe Kol'

_publ_section_title
;
Mononuclear and Dinuclear Complexes of Isoeilatin
;
_journal_name_full 'Inorganic Chemistry'
_journal_page_first 2513
_journal_page_last 2523
_journal_paper_doi 10.1021/ic050002q
_journal_volume 44
_journal_year 2005
_chemical_formula_moiety '(C24 H12 N4), 2(H Cl), 2(H2 O)'
_chemical_formula_sum 'C24 H18 Cl2 N4 O2'
_chemical_formula_weight 465.32
_chemical_name_systematic
; 
 ? 
;
_space_group_IT_number 2
_symmetry_cell_setting triclinic
_symmetry_space_group_name_Hall '-P 1'
_symmetry_space_group_name_H-M 'P -1'
_atom_sites_solution_hydrogens geom
_atom_sites_solution_primary direct
_atom_sites_solution_secondary difmap
_audit_creation_method SHELXL-97
_cell_angle_alpha 81.321(3)
_cell_angle_beta 78.132(2)
_cell_angle_gamma 73.8420(18)
_cell_formula_units_Z 1
_cell_length_a 7.5880(3)
_cell_length_b 8.0250(3)
_cell_length_c 8.9980(4)
_cell_measurement_reflns_used 1593
_cell_measurement_temperature 110(2)
_cell_measurement_theta_max 25.68
_cell_measurement_theta_min 1.41
_cell_volume 512.46(4)
_computing_cell_refinement Denzo
_computing_data_collection 'Collect, Nonius B.V.'
_computing_data_reduction Denzo
_computing_structure_refinement 'SHELXL-97 (Sheldrick, 1997)'
_computing_structure_solution SIR-97
_diffrn_ambient_temperature 110(2)
_diffrn_detector_area_resol_mean '56 microns'
_diffrn_measured_fraction_theta_full 0.976
_diffrn_measured_fraction_theta_max 0.976
_diffrn_measurement_device_type 'Nonius KappaCCD'
_diffrn_measurement_method '1 deg. Phi & Omega scans'
_diffrn_radiation_monochromator graphite
_diffrn_radiation_source 'fine-focus sealed tube'
_diffrn_radiation_type MoK\a
_diffrn_radiation_wavelength 0.71073
_diffrn_reflns_av_R_equivalents 0.0290
_diffrn_reflns_av_sigmaI/netI 0.0425
_diffrn_reflns_limit_h_max 9
_diffrn_reflns_limit_h_min 0
_diffrn_reflns_limit_k_max 9
_diffrn_reflns_limit_k_min -9
_diffrn_reflns_limit_l_max 10
_diffrn_reflns_limit_l_min -10
_diffrn_reflns_number 4144
_diffrn_reflns_theta_full 25.67
_diffrn_reflns_theta_max 25.67
_diffrn_reflns_theta_min 2.32
_exptl_absorpt_coefficient_mu 0.349
_exptl_absorpt_correction_type none
_exptl_crystal_colour brown
_exptl_crystal_density_diffrn 1.508
_exptl_crystal_density_method 'not measured'
_exptl_crystal_description prisms
_exptl_crystal_F_000 240
_exptl_crystal_size_max 0.30
_exptl_crystal_size_mid 0.15
_exptl_crystal_size_min 0.10
_refine_diff_density_max 0.380
_refine_diff_density_min -0.389
_refine_diff_density_rms 0.067
_refine_ls_extinction_method none
_refine_ls_goodness_of_fit_ref 1.079
_refine_ls_hydrogen_treatment mixed
_refine_ls_matrix_type full
_refine_ls_number_parameters 148
_refine_ls_number_reflns 1901
_refine_ls_number_restraints 0
_refine_ls_restrained_S_all 1.079
_refine_ls_R_factor_all 0.0544
_refine_ls_R_factor_gt 0.0439
_refine_ls_shift/su_max 0.000
_refine_ls_shift/su_mean 0.000
_refine_ls_structure_factor_coef Fsqd
_refine_ls_weighting_details 'calc w=1/[\s^2^(Fo^2^)+(0.0616P)^2^+0.2300P] where P=(Fo^2^+2Fc^2^)/3'
_refine_ls_weighting_scheme calc
_refine_ls_wR_factor_gt 0.1100
_refine_ls_wR_factor_ref 0.1175
_reflns_number_gt 1614
_reflns_number_total 1901
_reflns_threshold_expression >2sigma(I)
_cod_data_source_file ic050002qsi20050224_104410_1.cif
_cod_data_source_block mk138
_cod_database_code 4309027

loop_
_symmetry_equiv_pos_as_xyz
'x, y, z'
'-x, -y, -z'

loop_
_atom_site_label
_atom_site_type_symbol
_atom_site_fract_x
_atom_site_fract_y
_atom_site_fract_z
_atom_site_U_iso_or_equiv
_atom_site_adp_type
_atom_site_occupancy
_atom_site_symmetry_multiplicity
_atom_site_calc_flag
_atom_site_refinement_flags
_atom_site_disorder_assembly
_atom_site_disorder_group
Cl Cl 0.30753(8) 1.16846(7) 0.68592(6) 0.0307(2) Uani 1 1 d . . .
O O 0.2677(2) 0.9350(2) 0.46046(17) 0.0251(4) Uani 1 1 d . . .
HOA H 0.3907 0.8973 0.4094 0.055(9) Uiso 1 1 d R . .
HOB H 0.2676 1.0166 0.5339 0.067(10) Uiso 1 1 d R . .
N1 N 0.1927(2) 0.7645(2) 0.2029(2) 0.0215(4) Uani 1 1 d . . .
N2 N 0.0458(2) 1.1024(2) 0.26570(19) 0.0201(4) Uani 1 1 d . . .
HN+ H 0.8801 -0.0197 0.6565 0.063(10) Uiso 1 1 d R . .
C1 C 0.2649(3) 0.5917(3) 0.1731(2) 0.0218(5) Uani 1 1 d . . .
C2 C 0.3545(3) 0.4775(3) 0.2856(3) 0.0253(5) Uani 1 1 d . . .
H2 H 0.3627 0.5201 0.3762 0.030 Uiso 1 1 calc R . .
C3 C 0.4302(3) 0.3037(3) 0.2641(3) 0.0261(5) Uani 1 1 d . . .
H3 H 0.4893 0.2262 0.3405 0.031 Uiso 1 1 calc R . .
C4 C 0.4201(3) 0.2413(3) 0.1297(3) 0.0244(5) Uani 1 1 d . . .
H4 H 0.4745 0.1218 0.1151 0.029 Uiso 1 1 calc R . .
C5 C 0.3327(3) 0.3502(3) 0.0183(3) 0.0230(5) Uani 1 1 d . . .
H5 H 0.3269 0.3056 -0.0721 0.028 Uiso 1 1 calc R . .
C6 C 0.2514(3) 0.5286(3) 0.0384(2) 0.0205(5) Uani 1 1 d . . .
C7 C 0.1545(3) 0.6488(3) -0.0716(2) 0.0199(5) Uani 1 1 d . . .
C8 C -0.1289(3) 1.3933(3) 0.2110(2) 0.0225(5) Uani 1 1 d . . .
H8 H -0.1807 1.5082 0.2402 0.027 Uiso 1 1 calc R . .
C9 C -0.0289(3) 1.2674(3) 0.3040(2) 0.0221(5) Uani 1 1 d . . .
H9 H -0.0116 1.2965 0.3976 0.027 Uiso 1 1 calc R . .
C10 C 0.0221(3) 1.0543(3) 0.1369(2) 0.0191(4) Uani 1 1 d . . .
C11 C 0.0780(3) 0.8235(3) -0.0369(2) 0.0189(4) Uani 1 1 d . . .
C12 C 0.1038(3) 0.8720(3) 0.1036(2) 0.0196(5) Uani 1 1 d . . .

loop_
_atom_site_aniso_label
_atom_site_aniso_U_11
_atom_site_aniso_U_22
_atom_site_aniso_U_33
_atom_site_aniso_U_23
_atom_site_aniso_U_13
_atom_site_aniso_U_12
Cl 0.0297(3) 0.0312(3) 0.0311(3) -0.0116(2) -0.0033(2) -0.0046(2)
O 0.0249(8) 0.0290(8) 0.0223(8) -0.0038(7) -0.0078(6) -0.0051(6)
N1 0.0193(9) 0.0235(9) 0.0216(9) -0.0019(8) -0.0047(7) -0.0049(7)
N2 0.0192(9) 0.0250(9) 0.0172(9) -0.0023(7) -0.0027(7) -0.0074(7)
C1 0.0171(11) 0.0240(11) 0.0238(11) -0.0010(9) -0.0017(8) -0.0065(8)
C2 0.0259(12) 0.0290(12) 0.0228(11) -0.0020(10) -0.0069(9) -0.0082(9)
C3 0.0231(12) 0.0257(11) 0.0279(12) 0.0041(10) -0.0059(9) -0.0063(9)
C4 0.0202(11) 0.0222(11) 0.0291(12) -0.0025(9) -0.0008(9) -0.0056(8)
C5 0.0204(11) 0.0234(11) 0.0255(11) -0.0033(9) -0.0024(9) -0.0067(9)
C6 0.0168(10) 0.0241(11) 0.0215(11) -0.0013(9) -0.0022(8) -0.0078(8)
C7 0.0154(10) 0.0230(11) 0.0217(11) -0.0017(9) -0.0014(8) -0.0069(8)
C8 0.0207(11) 0.0236(11) 0.0240(11) -0.0060(9) -0.0009(9) -0.0070(8)
C9 0.0221(11) 0.0255(11) 0.0195(10) -0.0043(9) -0.0032(8) -0.0067(9)
C10 0.0152(10) 0.0245(11) 0.0180(10) -0.0028(9) -0.0004(8) -0.0073(8)
C11 0.0156(10) 0.0235(10) 0.0192(11) -0.0031(9) -0.0026(8) -0.0074(8)
C12 0.0162(10) 0.0238(11) 0.0198(11) -0.0017(9) -0.0028(8) -0.0071(8)

loop_
_atom_type_symbol
_atom_type_description
_atom_type_scat_dispersion_real
_atom_type_scat_dispersion_imag
_atom_type_scat_source
C C 0.0033 0.0016 'International Tables Vol C Tables 4.2.6.8 and 6.1.1.4'
H H 0.0000 0.0000 'International Tables Vol C Tables 4.2.6.8 and 6.1.1.4'
N N 0.0061 0.0033 'International Tables Vol C Tables 4.2.6.8 and 6.1.1.4'
Cl Cl 0.1484 0.1585 'International Tables Vol C Tables 4.2.6.8 and 6.1.1.4'
O O 0.0106 0.0060 'International Tables Vol C Tables 4.2.6.8 and 6.1.1.4'

loop_
_geom_angle_atom_site_label_1
_geom_angle_atom_site_label_2
_geom_angle_atom_site_label_3
_geom_angle
_geom_angle_site_symmetry_1
_geom_angle_site_symmetry_3
_geom_angle_publ_flag
HOA O HOB 107.4 . . ?
C12 N1 C1 118.02(18) . . ?
C10 N2 C9 121.42(18) . . ?
N1 C1 C2 116.52(19) . . ?
N1 C1 C6 123.26(19) . . ?
C2 C1 C6 120.22(19) . . ?
C3 C2 C1 120.0(2) . . ?
C3 C2 H2 120.0 . . ?
C1 C2 H2 120.0 . . ?
C2 C3 C4 120.0(2) . . ?
C2 C3 H3 120.0 . . ?
C4 C3 H3 120.0 . . ?
C5 C4 C3 121.1(2) . . ?
C5 C4 H4 119.4 . . ?
C3 C4 H4 119.4 . . ?
C4 C5 C6 120.0(2) . . ?
C4 C5 H5 120.0 . . ?
C6 C5 H5 120.0 . . ?
C1 C6 C5 118.67(19) . . ?
C1 C6 C7 118.38(19) . . ?
C5 C6 C7 122.96(19) . . ?
C8 C7 C11 117.39(19) 2_575 . ?
C8 C7 C6 125.32(19) 2_575 . ?
C11 C7 C6 117.29(19) . . ?
C9 C8 C7 119.52(19) . 2_575 ?
C9 C8 H8 120.2 . . ?
C7 C8 H8 120.2 2_575 . ?
N2 C9 C8 121.56(19) . . ?
N2 C9 H9 119.2 . . ?
C8 C9 H9 119.2 . . ?
N2 C10 C11 119.89(19) . 2_575 ?
N2 C10 C12 118.67(19) . . ?
C11 C10 C12 121.45(18) 2_575 . ?
C10 C11 C7 120.19(18) 2_575 . ?
C10 C11 C12 120.86(19) 2_575 . ?
C7 C11 C12 118.95(19) . . ?
N1 C12 C11 124.08(19) . . ?
N1 C12 C10 118.22(18) . . ?
C11 C12 C10 117.69(19) . . ?

loop_
_geom_bond_atom_site_label_1
_geom_bond_atom_site_label_2
_geom_bond_distance
_geom_bond_site_symmetry_2
_geom_bond_publ_flag
O HOA 0.9395 . ?
O HOB 0.9982 . ?
N1 C12 1.300(3) . ?
N1 C1 1.387(3) . ?
N2 C10 1.336(3) . ?
N2 C9 1.354(3) . ?
C1 C2 1.408(3) . ?
C1 C6 1.415(3) . ?
C2 C3 1.380(3) . ?
C2 H2 0.9500 . ?
C3 C4 1.401(3) . ?
C3 H3 0.9500 . ?
C4 C5 1.377(3) . ?
C4 H4 0.9500 . ?
C5 C6 1.416(3) . ?
C5 H5 0.9500 . ?
C6 C7 1.438(3) . ?
C7 C8 1.411(3) 2_575 ?
C7 C11 1.416(3) . ?
C8 C9 1.370(3) . ?
C8 C7 1.411(3) 2_575 ?
C8 H8 0.9500 . ?
C9 H9 0.9500 . ?
C10 C11 1.396(3) 2_575 ?
C10 C12 1.471(3) . ?
C11 C10 1.396(3) 2_575 ?
C11 C12 1.442(3) . ?
